data_7007764
loop_
_publ_author_name
'Franken, Andreas'
'Jel\'inek, Tom\'as'
'Taylor, Richard G.'
'Ormsby, Daniel L.'
'Kilner, Colin A.'
'Clegg, William'
'Kennedy, John D.'

_publ_section_title
;
 Polyhedral monocarbaborane chemistry. Some C-phenylated seven, eight,
 nine, ten, eleven and twelve-vertex species.
;
_journal_issue 48
_journal_name_full 'Dalton transactions (Cambridge, England : 2003)'
_journal_page_first 5753
_journal_page_last 5769
_journal_paper_doi 10.1039/b609908d
_journal_year 2006
_chemical_formula_moiety 'C7 H16 B11, C8 H20 N'
_chemical_formula_sum 'C15 H36 B11 N'
_chemical_formula_weight 349.36
_chemical_name_systematic
;
?
;
_space_group_IT_number 14
_symmetry_cell_setting monoclinic
_symmetry_space_group_name_Hall '-P 2ybc'
_symmetry_space_group_name_H-M 'P 1 21/c 1'
_atom_sites_solution_hydrogens geom
_atom_sites_solution_primary direct
_atom_sites_solution_secondary difmap
_audit_creation_method SHELXL-97
_cell_angle_alpha 90.00
_cell_angle_beta 100.5580(13)
_cell_angle_gamma 90.00
_cell_formula_units_Z 4
_cell_length_a 13.0151(3)
_cell_length_b 10.2266(3)
_cell_length_c 16.9186(5)
_cell_measurement_reflns_used 12182
_cell_measurement_temperature 150(2)
_cell_measurement_theta_max 27.48
_cell_measurement_theta_min 1.00
_cell_volume 2213.75(11)
_computing_cell_refinement 'DENZO-SMN (Otwinowski & Minor, 1996)'
_computing_data_collection 'COLLECT (Nonius, 2000)'
_computing_data_reduction
;
DENZO-SMN and COLLECT (Otwinowski & Minor, 1996)
;
_computing_molecular_graphics 'ORTEP-III (Farrugia, 2001)'
_computing_publication_material
;
local program
;
_computing_structure_refinement 'SHELXL-97 (Sheldrick, 1997)'
_computing_structure_solution 'SHELXS-97 (Sheldrick, 1997)'
_diffrn_ambient_temperature 150(2)
_diffrn_detector_area_resol_mean 9
_diffrn_measured_fraction_theta_full 0.996
_diffrn_measured_fraction_theta_max 0.996
_diffrn_measurement_device_type
;
Nonius KappaCCD area-detector diffractometer
;
_diffrn_measurement_method
;
phi and omega scans to fill the asymmetric unit
;
_diffrn_radiation_detector 'CCD plate'
_diffrn_radiation_monochromator graphite
_diffrn_radiation_probe x-ray
_diffrn_radiation_source 'fine-focus sealed tube'
_diffrn_radiation_type MoK\a
_diffrn_radiation_wavelength 0.71073
_diffrn_reflns_av_R_equivalents 0.0766
_diffrn_reflns_av_sigmaI/netI 0.0563
_diffrn_reflns_limit_h_max 15
_diffrn_reflns_limit_h_min -16
_diffrn_reflns_limit_k_max 12
_diffrn_reflns_limit_k_min -12
_diffrn_reflns_limit_l_max 20
_diffrn_reflns_limit_l_min -20
_diffrn_reflns_number 20696
_diffrn_reflns_theta_full 26.00
_diffrn_reflns_theta_max 26.00
_diffrn_reflns_theta_min 3.16
_diffrn_standards_decay_% 0
_diffrn_standards_interval_count 0
_diffrn_standards_interval_time 0
_diffrn_standards_number 0
_exptl_absorpt_coefficient_mu 0.052
_exptl_absorpt_correction_T_max 0.9974
_exptl_absorpt_correction_T_min 0.5320
_exptl_absorpt_correction_type multi-scan
_exptl_absorpt_process_details
;
Using multiple and symmetry-related data
measurements via the program SORTAV. See
R.H. Blessing, Acta Cryst (1995), A51, 33-38.
;
_exptl_crystal_colour plate
_exptl_crystal_density_diffrn 1.048
_exptl_crystal_density_method 'not measured'
_exptl_crystal_description colourless
_exptl_crystal_F_000 752
_exptl_crystal_size_max 0.40
_exptl_crystal_size_mid 0.15
_exptl_crystal_size_min 0.05
_refine_diff_density_max 0.384
_refine_diff_density_min -0.328
_refine_diff_density_rms 0.048
_refine_ls_extinction_coef 0.008(3)
_refine_ls_extinction_expression Fc^*^=kFc[1+0.001xFc^2^\l^3^/sin(2\q)]^-1/4^
_refine_ls_extinction_method SHELXL
_refine_ls_goodness_of_fit_ref 1.036
_refine_ls_hydrogen_treatment constr
_refine_ls_matrix_type full
_refine_ls_number_parameters 249
_refine_ls_number_reflns 4335
_refine_ls_number_restraints 0
_refine_ls_restrained_S_all 1.036
_refine_ls_R_factor_all 0.0950
_refine_ls_R_factor_gt 0.0686
_refine_ls_shift/su_max 0.000
_refine_ls_shift/su_mean 0.000
_refine_ls_structure_factor_coef Fsqd
_refine_ls_weighting_details 'calc w=1/[\s^2^(Fo^2^)+(0.0735P)^2^+1.6208P] where P=(Fo^2^+2Fc^2^)/3'
_refine_ls_weighting_scheme calc
_refine_ls_wR_factor_gt 0.1641
_refine_ls_wR_factor_ref 0.1839
_reflns_number_gt 3216
_reflns_number_total 4335
_reflns_threshold_expression >2sigma(I)
_cod_data_source_file b609908d.txt
_cod_data_source_block af80b1
_cod_original_cell_volume 2213.74(11)
_cod_original_sg_symbol_H-M P21/c
_cod_database_code 7007764

loop_
_symmetry_equiv_pos_as_xyz
'x, y, z'
'-x, y+1/2, -z+1/2'
'-x, -y, -z'
'x, -y-1/2, z-1/2'

loop_
_atom_site_label
_atom_site_type_symbol
_atom_site_fract_x
_atom_site_fract_y
_atom_site_fract_z
_atom_site_U_iso_or_equiv
_atom_site_adp_type
_atom_site_occupancy
_atom_site_symmetry_multiplicity
_atom_site_calc_flag
_atom_site_refinement_flags
_atom_site_disorder_assembly
_atom_site_disorder_group
N1 N 0.74742(13) 0.75039(17) 0.03114(9) 0.0302(4) Uani 1 1 d . . .
C21 C 0.68259(18) 0.8233(2) -0.03877(12) 0.0352(5) Uani 1 1 d . . .
H21A H 0.7309 0.8661 -0.0697 0.042 Uiso 1 1 calc R . .
H21B H 0.6411 0.7585 -0.0747 0.042 Uiso 1 1 calc R . .
C23 C 0.67847(17) 0.6891(2) 0.08467(12) 0.0343(5) Uani 1 1 d . . .
H23A H 0.7238 0.6418 0.1289 0.041 Uiso 1 1 calc R . .
H23B H 0.6431 0.7601 0.1091 0.041 Uiso 1 1 calc R . .
C24 C 0.59633(19) 0.5955(2) 0.04284(15) 0.0435(6) Uani 1 1 d . . .
H24A H 0.5556 0.5617 0.0817 0.052 Uiso 1 1 calc R . .
H24B H 0.6303 0.5227 0.0201 0.052 Uiso 1 1 calc R . .
H24C H 0.5498 0.6415 -0.0004 0.052 Uiso 1 1 calc R . .
C25 C 0.80697(17) 0.6473(2) -0.00569(13) 0.0363(5) Uani 1 1 d . . .
H25A H 0.8471 0.6906 -0.0427 0.044 Uiso 1 1 calc R . .
H25B H 0.7561 0.5876 -0.0382 0.044 Uiso 1 1 calc R . .
C27 C 0.8201(2) 0.8440(3) 0.08443(14) 0.0451(6) Uani 1 1 d . . .
H27A H 0.7771 0.9119 0.1045 0.054 Uiso 1 1 calc R . .
H27B H 0.8571 0.7949 0.1316 0.054 Uiso 1 1 calc R . .
C22 C 0.6089(2) 0.9258(3) -0.01734(17) 0.0540(7) Uani 1 1 d . . .
H22A H 0.5730 0.9689 -0.0665 0.065 Uiso 1 1 calc R . .
H22B H 0.6486 0.9909 0.0184 0.065 Uiso 1 1 calc R . .
H22C H 0.5572 0.8843 0.0100 0.065 Uiso 1 1 calc R . .
C28 C 0.9010(2) 0.9115(3) 0.04418(17) 0.0613(8) Uani 1 1 d . . .
H28A H 0.9436 0.9702 0.0827 0.074 Uiso 1 1 calc R . .
H28B H 0.8655 0.9621 -0.0020 0.074 Uiso 1 1 calc R . .
H28C H 0.9461 0.8456 0.0259 0.074 Uiso 1 1 calc R . .
C26 C 0.8816(2) 0.5668(3) 0.05419(17) 0.0597(8) Uani 1 1 d . . .
H26A H 0.9153 0.5009 0.0255 0.072 Uiso 1 1 calc R . .
H26B H 0.8428 0.5232 0.0912 0.072 Uiso 1 1 calc R . .
H26C H 0.9349 0.6241 0.0847 0.072 Uiso 1 1 calc R . .
C11 C 0.19893(15) 0.44913(18) 0.21201(11) 0.0262(4) Uani 1 1 d . . .
C16 C 0.25978(16) 0.33604(18) 0.21861(11) 0.0265(4) Uani 1 1 d . . .
H16 H 0.3338 0.3432 0.2280 0.032 Uiso 1 1 calc R . .
C1 C 0.24976(15) 0.58191(19) 0.21977(12) 0.0294(5) Uani 1 1 d . . .
C12 C 0.09091(16) 0.4350(2) 0.19894(13) 0.0342(5) Uani 1 1 d . . .
H12 H 0.0480 0.5108 0.1951 0.041 Uiso 1 1 calc R . .
C13 C 0.04457(18) 0.3123(2) 0.19139(14) 0.0396(5) Uani 1 1 d . . .
H13 H -0.0294 0.3048 0.1819 0.048 Uiso 1 1 calc R . .
C14 C 0.10569(19) 0.2006(2) 0.19757(13) 0.0380(5) Uani 1 1 d . . .
H14 H 0.0740 0.1166 0.1922 0.046 Uiso 1 1 calc R . .
C15 C 0.21357(18) 0.21285(19) 0.21170(12) 0.0320(5) Uani 1 1 d . . .
H15 H 0.2562 0.1368 0.2167 0.038 Uiso 1 1 calc R . .
B4 B 0.2396(2) 0.6784(2) 0.30059(16) 0.0373(6) Uani 1 1 d . . .
H4 H 0.1942 0.6513 0.3484 0.045 Uiso 1 1 calc R . .
B8 B 0.2456(2) 0.8417(2) 0.26608(17) 0.0395(6) Uani 1 1 d . . .
H8 H 0.2033 0.9229 0.2910 0.047 Uiso 1 1 calc R . .
B5 B 0.3592(2) 0.6009(2) 0.29069(17) 0.0412(6) Uani 1 1 d . . .
H5 H 0.3947 0.5207 0.3319 0.049 Uiso 1 1 calc R . .
B3 B 0.1788(2) 0.7213(2) 0.20182(16) 0.0393(6) Uani 1 1 d . . .
H3 H 0.0916 0.7213 0.1840 0.047 Uiso 1 1 calc R . .
B7 B 0.2577(3) 0.8385(3) 0.16400(18) 0.0492(7) Uani 1 1 d . . .
H7 H 0.2247 0.9181 0.1213 0.059 Uiso 1 1 calc R . .
B9 B 0.3593(3) 0.7656(3) 0.3230(2) 0.0526(8) Uani 1 1 d . . .
H9 H 0.3936 0.7949 0.3861 0.063 Uiso 1 1 calc R . .
B2 B 0.2524(3) 0.6735(3) 0.1319(2) 0.0572(8) Uani 1 1 d . . .
H2 H 0.2152 0.6421 0.0698 0.069 Uiso 1 1 calc R . .
B10 B 0.4386(2) 0.7171(3) 0.2525(3) 0.0628(10) Uani 1 1 d . . .
H10 H 0.5259 0.7133 0.2691 0.075 Uiso 1 1 calc R . .
B6 B 0.3634(3) 0.6013(3) 0.1839(2) 0.0550(8) Uani 1 1 d . . .
H6 H 0.3999 0.5210 0.1536 0.066 Uiso 1 1 calc R . .
B11 B 0.3752(3) 0.7643(3) 0.1549(3) 0.0727(12) Uani 1 1 d . . .
H11 H 0.4214 0.7933 0.1079 0.087 Uiso 1 1 calc R . .
B12 B 0.3691(2) 0.8682(3) 0.2391(2) 0.0561(8) Uani 1 1 d . . .
H12' H 0.4093 0.9654 0.2475 0.067 Uiso 1 1 calc R . .

loop_
_atom_site_aniso_label
_atom_site_aniso_U_11
_atom_site_aniso_U_22
_atom_site_aniso_U_33
_atom_site_aniso_U_23
_atom_site_aniso_U_13
_atom_site_aniso_U_12
N1 0.0337(10) 0.0337(9) 0.0225(8) -0.0014(7) 0.0033(7) -0.0045(7)
C21 0.0424(13) 0.0344(11) 0.0290(11) 0.0048(9) 0.0074(9) 0.0050(9)
C23 0.0379(12) 0.0385(12) 0.0273(10) 0.0008(9) 0.0082(9) -0.0056(9)
C24 0.0436(14) 0.0433(13) 0.0436(13) -0.0014(10) 0.0082(10) -0.0119(11)
C25 0.0353(12) 0.0424(12) 0.0316(11) 0.0026(9) 0.0068(9) 0.0061(10)
C27 0.0503(15) 0.0509(14) 0.0331(12) -0.0077(10) 0.0054(10) -0.0203(12)
C22 0.0661(18) 0.0443(14) 0.0558(16) 0.0094(12) 0.0222(14) 0.0198(13)
C28 0.0597(18) 0.0723(19) 0.0513(16) -0.0048(14) 0.0087(13) -0.0330(15)
C26 0.0533(17) 0.0684(18) 0.0567(17) 0.0156(14) 0.0083(13) 0.0228(14)
C11 0.0293(11) 0.0240(10) 0.0253(10) 0.0011(7) 0.0053(8) -0.0014(8)
C16 0.0335(11) 0.0244(9) 0.0219(9) 0.0002(7) 0.0057(8) 0.0009(8)
C1 0.0255(11) 0.0240(10) 0.0381(11) 0.0011(8) 0.0044(8) 0.0009(8)
C12 0.0281(11) 0.0312(11) 0.0430(12) 0.0012(9) 0.0056(9) -0.0001(9)
C13 0.0346(12) 0.0415(13) 0.0419(13) 0.0018(10) 0.0047(10) -0.0105(10)
C14 0.0511(14) 0.0303(11) 0.0321(11) 0.0002(9) 0.0065(10) -0.0126(10)
C15 0.0488(13) 0.0244(10) 0.0233(10) 0.0028(8) 0.0082(9) 0.0033(9)
B4 0.0468(15) 0.0276(12) 0.0366(13) -0.0026(10) 0.0050(11) -0.0031(11)
B8 0.0467(16) 0.0240(11) 0.0491(15) -0.0034(11) 0.0124(12) 0.0001(11)
B5 0.0339(14) 0.0267(12) 0.0559(16) 0.0013(11) -0.0101(12) -0.0028(10)
B3 0.0427(15) 0.0292(12) 0.0438(15) 0.0044(11) 0.0023(11) 0.0003(11)
B7 0.075(2) 0.0254(12) 0.0498(16) 0.0049(11) 0.0175(15) -0.0018(13)
B9 0.0552(19) 0.0303(14) 0.0632(19) -0.0052(13) -0.0134(15) -0.0072(13)
B2 0.080(2) 0.0412(16) 0.0530(18) 0.0055(14) 0.0183(16) 0.0006(15)
B10 0.0308(15) 0.0317(14) 0.125(3) 0.0052(17) 0.0113(17) -0.0065(12)
B6 0.0520(19) 0.0498(17) 0.069(2) 0.0000(15) 0.0264(16) -0.0180(14)
B11 0.091(3) 0.0354(16) 0.112(3) 0.0208(18) 0.070(3) 0.0127(16)
B12 0.0453(17) 0.0282(13) 0.097(3) 0.0071(14) 0.0177(17) -0.0039(12)

loop_
_atom_type_symbol
_atom_type_description
_atom_type_scat_dispersion_real
_atom_type_scat_dispersion_imag
_atom_type_scat_source
C C 0.0033 0.0016 'International Tables Vol C Tables 4.2.6.8 and 6.1.1.4'
H H 0.0000 0.0000 'International Tables Vol C Tables 4.2.6.8 and 6.1.1.4'
B B 0.0013 0.0007 'International Tables Vol C Tables 4.2.6.8 and 6.1.1.4'
N N 0.0061 0.0033 'International Tables Vol C Tables 4.2.6.8 and 6.1.1.4'

loop_
_geom_angle_atom_site_label_1
_geom_angle_atom_site_label_2
_geom_angle_atom_site_label_3
_geom_angle
_geom_angle_site_symmetry_1
_geom_angle_site_symmetry_3
_geom_angle_publ_flag
C25 N1 C21 106.02(15) . . ?
C25 N1 C27 111.97(18) . . ?
C21 N1 C27 110.46(17) . . ?
C25 N1 C23 111.18(16) . . ?
C21 N1 C23 111.23(16) . . ?
C27 N1 C23 106.08(15) . . ?
C22 C21 N1 116.19(18) . . ?
C24 C23 N1 115.21(17) . . ?
N1 C25 C26 114.77(19) . . ?
C28 C27 N1 115.26(19) . . ?
C12 C11 C16 118.02(18) . . ?
C12 C11 C1 121.52(18) . . ?
C16 C11 C1 120.46(17) . . ?
C15 C16 C11 120.91(19) . . ?
C11 C1 B3 121.78(17) . . ?
C11 C1 B5 117.59(17) . . ?
B3 C1 B5 112.93(17) . . ?
C11 C1 B6 117.94(18) . . ?
B3 C1 B6 108.46(18) . . ?
B5 C1 B6 64.47(18) . . ?
C11 C1 B4 119.52(17) . . ?
B3 C1 B4 62.54(14) . . ?
B5 C1 B4 63.06(15) . . ?
B6 C1 B4 114.54(19) . . ?
C11 C1 B2 118.79(18) . . ?
B3 C1 B2 59.75(16) . . ?
B5 C1 B2 113.09(19) . . ?
B6 C1 B2 59.15(18) . . ?
B4 C1 B2 112.59(17) . . ?
C13 C12 C11 121.2(2) . . ?
C14 C13 C12 120.3(2) . . ?
C13 C14 C15 119.24(19) . . ?
C14 C15 C16 120.31(19) . . ?
C1 B4 B3 58.30(13) . . ?
C1 B4 B9 105.5(2) . . ?
B3 B4 B9 107.5(2) . . ?
C1 B4 B8 105.38(18) . . ?
B3 B4 B8 59.65(15) . . ?
B9 B4 B8 60.52(15) . . ?
C1 B4 B5 58.10(14) . . ?
B3 B4 B5 105.59(19) . . ?
B9 B4 B5 59.71(16) . . ?
B8 B4 B5 107.20(19) . . ?
B3 B8 B7 60.33(16) . . ?
B3 B8 B12 108.4(2) . . ?
B7 B8 B12 60.14(19) . . ?
B3 B8 B4 59.95(14) . . ?
B7 B8 B4 108.74(18) . . ?
B12 B8 B4 108.98(19) . . ?
B3 B8 B9 107.05(18) . . ?
B7 B8 B9 107.8(2) . . ?
B12 B8 B9 60.31(18) . . ?
B4 B8 B9 59.69(15) . . ?
C1 B5 B9 106.23(18) . . ?
C1 B5 B10 106.8(2) . . ?
B9 B5 B10 60.50(19) . . ?
C1 B5 B4 58.84(13) . . ?
B9 B5 B4 59.92(16) . . ?
B10 B5 B4 108.28(18) . . ?
C1 B5 B6 58.10(15) . . ?
B9 B5 B6 107.8(2) . . ?
B10 B5 B6 60.68(19) . . ?
B4 B5 B6 106.13(19) . . ?
C1 B3 B2 62.08(16) . . ?
C1 B3 B8 106.64(18) . . ?
B2 B3 B8 110.4(2) . . ?
C1 B3 B4 59.15(14) . . ?
B2 B3 B4 111.7(2) . . ?
B8 B3 B4 60.40(15) . . ?
C1 B3 B7 107.5(2) . . ?
B2 B3 B7 60.83(17) . . ?
B8 B3 B7 59.84(16) . . ?
B4 B3 B7 108.7(2) . . ?
B11 B7 B8 109.4(2) . . ?
B11 B7 B2 62.8(2) . . ?
B8 B7 B2 108.26(19) . . ?
B11 B7 B12 61.4(2) . . ?
B8 B7 B12 60.13(18) . . ?
B2 B7 B12 111.4(2) . . ?
B11 B7 B3 108.3(2) . . ?
B8 B7 B3 59.83(15) . . ?
B2 B7 B3 58.24(16) . . ?
B12 B7 B3 108.0(2) . . ?
B5 B9 B4 60.37(15) . . ?
B5 B9 B10 59.83(17) . . ?
B4 B9 B10 108.1(2) . . ?
B5 B9 B12 108.0(2) . . ?
B4 B9 B12 108.3(2) . . ?
B10 B9 B12 59.90(19) . . ?
B5 B9 B8 107.14(19) . . ?
B4 B9 B8 59.79(15) . . ?
B10 B9 B8 106.5(2) . . ?
B12 B9 B8 59.32(17) . . ?
B6 B2 B3 106.9(2) . . ?
B6 B2 C1 58.87(16) . . ?
B3 B2 C1 58.17(15) . . ?
B6 B2 B7 105.7(3) . . ?
B3 B2 B7 60.93(17) . . ?
C1 B2 B7 104.7(2) . . ?
B6 B2 B11 59.17(19) . . ?
B3 B2 B11 106.5(2) . . ?
C1 B2 B11 104.0(2) . . ?
B7 B2 B11 57.77(18) . . ?
B11 B10 B5 108.6(2) . . ?
B11 B10 B12 60.5(2) . . ?
B5 B10 B12 108.1(2) . . ?
B11 B10 B9 108.6(2) . . ?
B5 B10 B9 59.67(17) . . ?
B12 B10 B9 60.13(18) . . ?
B11 B10 B6 58.5(2) . . ?
B5 B10 B6 60.86(16) . . ?
B12 B10 B6 106.4(2) . . ?
B9 B10 B6 107.3(2) . . ?
C1 B6 B2 61.98(17) . . ?
C1 B6 B11 109.6(2) . . ?
B2 B6 B11 63.6(2) . . ?
C1 B6 B10 104.5(2) . . ?
B2 B6 B10 110.7(2) . . ?
B11 B6 B10 59.5(2) . . ?
C1 B6 B5 57.43(14) . . ?
B2 B6 B5 109.6(2) . . ?
B11 B6 B5 107.5(2) . . ?
B10 B6 B5 58.47(18) . . ?
B7 B11 B6 105.4(2) . . ?
B7 B11 B10 107.7(2) . . ?
B6 B11 B10 61.97(19) . . ?
B7 B11 B12 60.18(18) . . ?
B6 B11 B12 108.8(2) . . ?
B10 B11 B12 60.1(2) . . ?
B7 B11 B2 59.43(19) . . ?
B6 B11 B2 57.18(19) . . ?
B10 B11 B2 107.5(2) . . ?
B12 B11 B2 107.8(2) . . ?
B8 B12 B7 59.73(17) . . ?
B8 B12 B10 107.4(2) . . ?
B7 B12 B10 105.8(2) . . ?
B8 B12 B9 60.36(17) . . ?
B7 B12 B9 107.5(2) . . ?
B10 B12 B9 60.0(2) . . ?
B8 B12 B11 106.8(2) . . ?
B7 B12 B11 58.5(2) . . ?
B10 B12 B11 59.4(2) . . ?
B9 B12 B11 107.6(2) . . ?

loop_
_geom_bond_atom_site_label_1
_geom_bond_atom_site_label_2
_geom_bond_distance
_geom_bond_site_symmetry_2
_geom_bond_publ_flag
N1 C25 1.509(3) . ?
N1 C21 1.517(3) . ?
N1 C27 1.520(3) . ?
N1 C23 1.522(3) . ?
C21 C22 1.509(3) . ?
C23 C24 1.511(3) . ?
C25 C26 1.512(3) . ?
C27 C28 1.520(3) . ?
C11 C12 1.390(3) . ?
C11 C16 1.395(3) . ?
C11 C1 1.506(3) . ?
C16 C15 1.392(3) . ?
C1 B3 1.695(3) . ?
C1 B5 1.697(3) . ?
C1 B6 1.710(4) . ?
C1 B4 1.711(3) . ?
C1 B2 1.763(4) . ?
C12 C13 1.389(3) . ?
C13 C14 1.385(3) . ?
C14 C15 1.386(3) . ?
B4 B3 1.768(4) . ?
B4 B9 1.774(4) . ?
B4 B8 1.776(4) . ?
B4 B5 1.782(4) . ?
B8 B3 1.763(4) . ?
B8 B7 1.763(4) . ?
B8 B12 1.770(4) . ?
B8 B9 1.789(4) . ?
B5 B9 1.771(4) . ?
B5 B10 1.774(4) . ?
B5 B6 1.817(4) . ?
B3 B2 1.724(4) . ?
B3 B7 1.772(4) . ?
B7 B11 1.739(5) . ?
B7 B2 1.770(4) . ?
B7 B12 1.771(5) . ?
B9 B10 1.785(5) . ?
B9 B12 1.788(5) . ?
B2 B6 1.715(5) . ?
B2 B11 1.829(6) . ?
B10 B11 1.772(6) . ?
B10 B12 1.784(4) . ?
B10 B6 1.814(5) . ?
B6 B11 1.752(4) . ?
B11 B12 1.791(5) . ?
